data_7057247
loop_
_publ_author_name
'Meiklejohn, Victoria'
'Depan, Dilip'
'Boudreaux, Seth P.'
'Murru, Siva'
'Perkins, Richard S.'
'Fronczek, Frank. R.'
'Srivastava, Radhey S.'

_publ_section_title
;
 Ru(iii)--TMSO complexes containing azole-based ligands: synthesis and
 cytotoxicity study
;
_journal_issue 9
_journal_name_full 'New Journal of Chemistry'
_journal_page_first 6858
_journal_paper_doi 10.1039/C7NJ03267F
_journal_volume 42
_journal_year 2018
_chemical_formula_moiety 'C14 H24 Cl3 N4 O Ru S, 0.48(C6 H14)'
_chemical_formula_sum 'C16.92 H30.72 Cl3 N4 O Ru S'
_chemical_formula_weight 545.76
_space_group_IT_number 80
_space_group_name_Hall 'I 4bw'
_space_group_name_H-M_alt 'I 41'
_symmetry_cell_setting tetragonal
_symmetry_space_group_name_Hall 'I 4bw'
_symmetry_space_group_name_H-M 'I 41'
_atom_sites_solution_hydrogens geom
_atom_sites_solution_primary direct
_atom_sites_solution_secondary difmap
_audit_creation_method SHELXL-97
_audit_update_record
;
2016-08-25 deposited with the CCDC.
2018-03-08 downloaded from the CCDC.
;
_cell_angle_alpha 90
_cell_angle_beta 90
_cell_angle_gamma 90
_cell_formula_units_Z 16
_cell_length_a 18.0029(3)
_cell_length_b 18.0029(3)
_cell_length_c 26.1780(4)
_cell_measurement_reflns_used 9808
_cell_measurement_temperature 90.0(5)
_cell_measurement_theta_max 36.19
_cell_measurement_theta_min 2.23
_cell_volume 8484.4(2)
_computing_cell_refinement 'Bruker SAINT'
_computing_data_collection 'Bruker APEX2'
_computing_data_reduction 'Bruker SAINT'
_computing_molecular_graphics 'ORTEP-3 for Windows (Farrugia, 2012)'
_computing_publication_material 'SHELXL-97 (Sheldrick, 2008)'
_computing_structure_refinement 'SHELXL-97 (Sheldrick, 2008)'
_computing_structure_solution 'SHELXS-97 (Sheldrick, 2008)'
_diffrn_ambient_temperature 90.0(5)
_diffrn_measured_fraction_theta_full 1.000
_diffrn_measured_fraction_theta_max 0.997
_diffrn_measurement_device_type 'Bruker Kappa APEX-II DUO'
_diffrn_measurement_method '\f and \w scans'
_diffrn_radiation_monochromator 'TRIUMPH curved graphite'
_diffrn_radiation_source 'fine-focus sealed tube'
_diffrn_radiation_type MoK\a
_diffrn_radiation_wavelength 0.71073
_diffrn_reflns_av_R_equivalents 0.0278
_diffrn_reflns_av_sigmaI/netI 0.0372
_diffrn_reflns_limit_h_max 30
_diffrn_reflns_limit_h_min -17
_diffrn_reflns_limit_k_max 26
_diffrn_reflns_limit_k_min -27
_diffrn_reflns_limit_l_max 39
_diffrn_reflns_limit_l_min -43
_diffrn_reflns_number 55453
_diffrn_reflns_theta_full 25.00
_diffrn_reflns_theta_max 36.34
_diffrn_reflns_theta_min 1.37
_exptl_absorpt_coefficient_mu 1.232
_exptl_absorpt_correction_T_max 0.8663
_exptl_absorpt_correction_T_min 0.7282
_exptl_absorpt_correction_type multi-scan
_exptl_absorpt_process_details 'SADABS (Sheldrick, 2004)'
_exptl_crystal_colour orange
_exptl_crystal_density_diffrn 1.709
_exptl_crystal_density_method 'not measured'
_exptl_crystal_description needle
_exptl_crystal_F_000 4468
_exptl_crystal_recrystallization_method 'Re-crystallisation from solvent: hexane'
_exptl_crystal_size_max 0.32
_exptl_crystal_size_mid 0.18
_exptl_crystal_size_min 0.12
_platon_squeeze_details
;
The 384 electrons per cell removed by SQUEEZE correspond to 7.68
molecules of disordered hexane per cell, or 0.48 per Ru complex.
The solvent is included in the formula, FW, density, etc., but is
not in the model.
;
_refine_diff_density_max 1.016
_refine_diff_density_min -0.509
_refine_diff_density_rms 0.091
_refine_ls_abs_structure_details '9039 Friedel pairs (Flack, 1983)'
_refine_ls_abs_structure_Flack -0.021(13)
_refine_ls_extinction_method none
_refine_ls_goodness_of_fit_ref 1.060
_refine_ls_hydrogen_treatment mixed
_refine_ls_matrix_type full
_refine_ls_number_parameters 453
_refine_ls_number_reflns 19491
_refine_ls_number_restraints 5
_refine_ls_restrained_S_all 1.060
_refine_ls_R_factor_all 0.0350
_refine_ls_R_factor_gt 0.0296
_refine_ls_shift/su_max 0.002
_refine_ls_shift/su_mean 0.000
_refine_ls_structure_factor_coef Fsqd
_refine_ls_weighting_details 'calc w=1/[\s^2^(Fo^2^)+(0.0364P)^2^+1.5453P] where P=(Fo^2^+2Fc^2^)/3'
_refine_ls_weighting_scheme calc
_refine_ls_wR_factor_gt 0.0686
_refine_ls_wR_factor_ref 0.0706
_reflns_number_gt 17725
_reflns_number_total 19491
_reflns_threshold_expression I>2\s(I)
_cod_data_source_file c7nj03267f2.cif
_cod_data_source_block VM019
_cod_depositor_comments
;
The following automatic conversions were performed:

'_symmetry_cell_setting' value 'Tetragonal' changed to 'tetragonal'
according to
/home/data/users/saulius/crontab/automatic-downloads/rss-feeds/RSC/lib/dictionaries/cif_core.dic
dictionary named 'cif_core.dic' version 2.4.2 from 2011-04-26.

Automatic conversion script
Id: cif_fix_values 4973 2017-02-22 13:04:09Z antanas 

 Adding full bibliography for 7057246--7057249.cif.
;
_cod_original_sg_symbol_Hall 'I 4bw '
_cod_original_sg_symbol_H-M 'I 41   '
_cod_database_code 7057247

loop_
_symmetry_equiv_pos_as_xyz
'x, y, z'
'-x+1/2, -y+1/2, z+1/2'
'-y, x+1/2, z+1/4'
'y+1/2, -x, z+3/4'
'x+1/2, y+1/2, z+1/2'
'-x+1, -y+1, z+1'
'-y+1/2, x+1, z+3/4'
'y+1, -x+1/2, z+5/4'

loop_
_atom_site_label
_atom_site_type_symbol
_atom_site_fract_x
_atom_site_fract_y
_atom_site_fract_z
_atom_site_U_iso_or_equiv
_atom_site_adp_type
_atom_site_occupancy
_atom_site_symmetry_multiplicity
_atom_site_calc_flag
_atom_site_refinement_flags
Ru1 Ru 0.184674(8) 0.187582(8) 0.181244(5) 0.01300(3) Uani 1 1 d .
Cl1 Cl 0.23137(3) 0.10449(3) 0.242004(17) 0.01973(8) Uani 1 1 d .
Cl2 Cl 0.21796(3) 0.28546(3) 0.236504(17) 0.01773(8) Uani 1 1 d .
Cl3 Cl 0.14370(3) 0.27043(3) 0.118044(17) 0.01850(8) Uani 1 1 d .
S1 S 0.30041(3) 0.19755(3) 0.146658(18) 0.01810(8) Uani 1 1 d .
O1 O 0.32021(9) 0.14200(9) 0.10736(5) 0.0235(3) Uani 1 1 d .
N1 N 0.15279(9) 0.09933(9) 0.13468(6) 0.0155(3) Uani 1 1 d .
N2 N 0.15847(9) 0.10402(9) 0.08305(6) 0.0151(3) Uani 1 1 d D
H2N H 0.1810(14) 0.1411(12) 0.0723(10) 0.018 Uiso 1 1 d D
N3 N 0.07687(9) 0.18373(9) 0.21307(6) 0.0147(3) Uani 1 1 d .
N4 N 0.06799(10) 0.18671(9) 0.26470(6) 0.0169(3) Uani 1 1 d D
H4N H 0.1069(12) 0.1786(16) 0.2833(10) 0.020 Uiso 1 1 d D
C1 C 0.12856(11) 0.04388(11) 0.05965(7) 0.0174(3) Uani 1 1 d .
C2 C 0.10336(12) -0.00190(11) 0.09791(8) 0.0209(4) Uani 1 1 d .
H2 H 0.0798 -0.0487 0.0937 0.025 Uiso 1 1 calc R
C3 C 0.11895(11) 0.03358(11) 0.14411(7) 0.0180(3) Uani 1 1 d .
C4 C 0.12661(13) 0.03410(12) 0.00326(7) 0.0211(4) Uani 1 1 d .
H4A H 0.0755 0.0400 -0.0090 0.032 Uiso 1 1 calc R
H4B H 0.1447 -0.0156 -0.0055 0.032 Uiso 1 1 calc R
H4C H 0.1584 0.0715 -0.0129 0.032 Uiso 1 1 calc R
C5 C 0.10233(14) 0.00408(13) 0.19620(8) 0.0257(4) Uani 1 1 d .
H5A H 0.1480 -0.0155 0.2115 0.039 Uiso 1 1 calc R
H5B H 0.0654 -0.0358 0.1936 0.039 Uiso 1 1 calc R
H5C H 0.0827 0.0441 0.2176 0.039 Uiso 1 1 calc R
C6 C 0.00772(11) 0.18630(11) 0.19345(7) 0.0178(3) Uani 1 1 d .
C7 C -0.04419(12) 0.19103(12) 0.23295(8) 0.0222(4) Uani 1 1 d .
H7 H -0.0967 0.1936 0.2295 0.027 Uiso 1 1 calc R
C8 C -0.00434(12) 0.19126(12) 0.27791(8) 0.0208(4) Uani 1 1 d .
C9 C -0.01062(12) 0.18314(13) 0.13787(8) 0.0221(4) Uani 1 1 d .
H9A H 0.0037 0.2300 0.1216 0.033 Uiso 1 1 calc R
H9B H -0.0641 0.1753 0.1336 0.033 Uiso 1 1 calc R
H9C H 0.0165 0.1420 0.1219 0.033 Uiso 1 1 calc R
C10 C -0.02992(14) 0.19679(15) 0.33211(9) 0.0290(5) Uani 1 1 d .
H10A H -0.0354 0.1468 0.3464 0.043 Uiso 1 1 calc R
H10B H -0.0779 0.2225 0.3333 0.043 Uiso 1 1 calc R
H10C H 0.0067 0.2247 0.3521 0.043 Uiso 1 1 calc R
C11 C 0.32146(15) 0.28843(15) 0.12021(10) 0.0315(5) Uani 1 1 d .
H11A H 0.3092 0.2903 0.0834 0.038 Uiso 1 1 calc R
H11B H 0.2932 0.3277 0.1382 0.038 Uiso 1 1 calc R
C12 C 0.40334(16) 0.29794(19) 0.12845(11) 0.0394(6) Uani 1 1 d .
H12A H 0.4319 0.2653 0.1052 0.047 Uiso 1 1 calc R
H12B H 0.4183 0.3501 0.1224 0.047 Uiso 1 1 calc R
C13 C 0.41624(16) 0.27667(19) 0.18264(12) 0.0421(7) Uani 1 1 d .
H13A H 0.3962 0.3154 0.2057 0.050 Uiso 1 1 calc R
H13B H 0.4701 0.2714 0.1893 0.050 Uiso 1 1 calc R
C14 C 0.37522(13) 0.19986(17) 0.19248(9) 0.0312(5) Uani 1 1 d .
H14A H 0.3557 0.1975 0.2278 0.037 Uiso 1 1 calc R
H14B H 0.4096 0.1577 0.1871 0.037 Uiso 1 1 calc R
Ru2 Ru 0.280682(8) 0.665220(8) 0.210202(5) 0.01433(3) Uani 1 1 d .
Cl4 Cl 0.38047(3) 0.66656(3) 0.151900(17) 0.02121(9) Uani 1 1 d .
Cl5 Cl 0.21208(3) 0.73857(3) 0.152161(17) 0.02141(9) Uani 1 1 d .
Cl6 Cl 0.18440(3) 0.66925(3) 0.269823(18) 0.02070(9) Uani 1 1 d .
S2 S 0.32543(3) 0.77322(3) 0.244175(18) 0.01810(9) Uani 1 1 d .
O2 O 0.38630(9) 0.76524(9) 0.28180(6) 0.0226(3) Uani 1 1 d .
N5 N 0.23689(9) 0.56699(9) 0.17893(6) 0.0164(3) Uani 1 1 d .
N6 N 0.23833(10) 0.55548(10) 0.12752(6) 0.0171(3) Uani 1 1 d D
H6N H 0.2550(15) 0.5879(13) 0.1085(9) 0.021 Uiso 1 1 d D
N7 N 0.34198(10) 0.59721(9) 0.25851(6) 0.0170(3) Uani 1 1 d .
N8 N 0.34275(10) 0.60938(10) 0.30986(6) 0.0167(3) Uani 1 1 d D
H8N H 0.3193(14) 0.6444(12) 0.3222(10) 0.020 Uiso 1 1 d D
C15 C 0.20979(11) 0.48906(11) 0.11462(7) 0.0185(3) Uani 1 1 d .
C16 C 0.18843(12) 0.45523(12) 0.15955(7) 0.0211(4) Uani 1 1 d .
H16 H 0.1662 0.4077 0.1631 0.025 Uiso 1 1 calc R
C17 C 0.20611(12) 0.50502(11) 0.19895(7) 0.0184(3) Uani 1 1 d .
C18 C 0.20476(14) 0.46237(13) 0.06075(8) 0.0245(4) Uani 1 1 d .
H18A H 0.1693 0.4932 0.0419 0.037 Uiso 1 1 calc R
H18B H 0.1880 0.4106 0.0604 0.037 Uiso 1 1 calc R
H18C H 0.2537 0.4658 0.0446 0.037 Uiso 1 1 calc R
C19 C 0.19484(14) 0.49188(12) 0.25468(7) 0.0235(4) Uani 1 1 d .
H19A H 0.2295 0.5227 0.2742 0.035 Uiso 1 1 calc R
H19B H 0.2038 0.4394 0.2624 0.035 Uiso 1 1 calc R
H19C H 0.1437 0.5049 0.2640 0.035 Uiso 1 1 calc R
C20 C 0.37828(12) 0.55478(11) 0.33500(7) 0.0194(3) Uani 1 1 d .
C21 C 0.40271(12) 0.50497(12) 0.29856(8) 0.0227(4) Uani 1 1 d .
H21 H 0.4301 0.4607 0.3045 0.027 Uiso 1 1 calc R
C22 C 0.37918(12) 0.53239(12) 0.25113(8) 0.0205(4) Uani 1 1 d .
C23 C 0.38630(14) 0.55304(13) 0.39180(8) 0.0259(4) Uani 1 1 d .
H23A H 0.4375 0.5656 0.4011 0.039 Uiso 1 1 calc R
H23B H 0.3744 0.5032 0.4044 0.039 Uiso 1 1 calc R
H23C H 0.3522 0.5892 0.4071 0.039 Uiso 1 1 calc R
C24 C 0.38981(15) 0.49403(15) 0.20073(9) 0.0310(5) Uani 1 1 d .
H24A H 0.3443 0.4673 0.1916 0.046 Uiso 1 1 calc R
H24B H 0.4311 0.4588 0.2033 0.046 Uiso 1 1 calc R
H24C H 0.4009 0.5310 0.1743 0.046 Uiso 1 1 calc R
C25 C 0.25789(15) 0.83416(14) 0.27252(9) 0.0299(5) Uani 1 1 d .
H25A H 0.2097 0.8309 0.2545 0.036 Uiso 1 1 calc R
H25B H 0.2503 0.8223 0.3091 0.036 Uiso 1 1 calc R
C26 C 0.2927(2) 0.91093(14) 0.26597(9) 0.0380(6) Uani 1 1 d .
H26A H 0.2563 0.9505 0.2740 0.046 Uiso 1 1 calc R
H26B H 0.3364 0.9167 0.2886 0.046 Uiso 1 1 calc R
C27 C 0.3158(3) 0.91449(16) 0.21005(11) 0.0548(10) Uani 1 1 d .
H27A H 0.3490 0.9575 0.2042 0.066 Uiso 1 1 calc R
H27B H 0.2715 0.9200 0.1880 0.066 Uiso 1 1 calc R
C28 C 0.35646(17) 0.84174(14) 0.19761(8) 0.0313(5) Uani 1 1 d .
H28A H 0.4109 0.8488 0.2000 0.038 Uiso 1 1 calc R
H28B H 0.3442 0.8251 0.1625 0.038 Uiso 1 1 calc R

loop_
_atom_site_aniso_label
_atom_site_aniso_U_11
_atom_site_aniso_U_22
_atom_site_aniso_U_33
_atom_site_aniso_U_23
_atom_site_aniso_U_13
_atom_site_aniso_U_12
Ru1 0.01581(6) 0.01334(6) 0.00984(5) -0.00098(4) -0.00012(5) -0.00065(5)
Cl1 0.0250(2) 0.01803(19) 0.01613(18) 0.00166(15) -0.00392(16) 0.00208(16)
Cl2 0.0215(2) 0.01758(19) 0.01415(17) -0.00382(14) -0.00060(15) -0.00219(15)
Cl3 0.0261(2) 0.01573(18) 0.01362(16) 0.00126(14) -0.00287(15) -0.00106(16)
S1 0.0169(2) 0.0236(2) 0.01373(19) -0.00326(16) 0.00059(15) -0.00342(17)
O1 0.0245(7) 0.0293(8) 0.0168(6) -0.0073(6) 0.0032(5) -0.0002(6)
N1 0.0177(7) 0.0181(7) 0.0109(6) -0.0017(5) 0.0003(5) -0.0019(5)
N2 0.0162(7) 0.0149(7) 0.0143(6) -0.0007(5) 0.0020(5) -0.0012(5)
N3 0.0179(7) 0.0161(7) 0.0101(6) -0.0016(5) 0.0007(5) -0.0007(5)
N4 0.0199(7) 0.0197(7) 0.0110(6) -0.0004(5) 0.0016(5) -0.0022(6)
C1 0.0191(8) 0.0180(8) 0.0150(7) -0.0028(6) -0.0024(6) -0.0004(6)
C2 0.0253(9) 0.0169(8) 0.0205(8) -0.0034(7) 0.0007(7) -0.0023(7)
C3 0.0224(9) 0.0142(8) 0.0174(8) -0.0004(6) 0.0024(7) -0.0030(6)
C4 0.0280(10) 0.0217(9) 0.0135(7) -0.0056(6) 0.0002(7) -0.0017(7)
C5 0.0363(12) 0.0224(10) 0.0186(8) 0.0017(7) 0.0038(8) -0.0068(8)
C6 0.0188(8) 0.0161(8) 0.0183(8) -0.0026(6) -0.0006(6) -0.0009(6)
C7 0.0180(9) 0.0237(9) 0.0248(9) -0.0045(7) 0.0016(7) -0.0015(7)
C8 0.0237(9) 0.0202(9) 0.0184(8) -0.0013(7) 0.0055(7) -0.0043(7)
C9 0.0215(9) 0.0245(10) 0.0203(8) -0.0033(7) -0.0068(7) 0.0001(7)
C10 0.0311(12) 0.0332(12) 0.0227(9) -0.0027(8) 0.0126(8) -0.0071(9)
C11 0.0348(12) 0.0291(11) 0.0305(11) -0.0013(9) 0.0080(10) -0.0108(9)
C12 0.0369(14) 0.0479(16) 0.0334(13) 0.0040(11) 0.0021(10) -0.0166(12)
C13 0.0313(13) 0.0581(18) 0.0368(13) -0.0061(13) -0.0002(11) -0.0205(12)
C14 0.0209(10) 0.0518(16) 0.0208(9) -0.0046(9) -0.0036(7) -0.0051(10)
Ru2 0.01649(6) 0.01728(6) 0.00921(5) 0.00034(5) -0.00109(4) 0.00018(5)
Cl4 0.0212(2) 0.0277(2) 0.01468(18) 0.00041(16) 0.00290(15) -0.00380(17)
Cl5 0.0265(2) 0.0233(2) 0.01438(17) 0.00207(15) -0.00606(16) 0.00300(17)
Cl6 0.0199(2) 0.0279(2) 0.01430(17) -0.00029(16) 0.00171(15) 0.00369(17)
S2 0.0247(2) 0.0177(2) 0.01193(18) 0.00119(15) -0.00441(16) 0.00066(16)
O2 0.0257(7) 0.0253(7) 0.0167(6) 0.0003(5) -0.0075(5) 0.0004(6)
N5 0.0205(7) 0.0197(7) 0.0089(6) 0.0010(5) 0.0010(5) -0.0020(5)
N6 0.0212(7) 0.0213(8) 0.0088(6) -0.0006(5) 0.0007(5) -0.0030(6)
N7 0.0214(8) 0.0174(7) 0.0123(6) 0.0000(5) -0.0013(5) 0.0021(6)
N8 0.0200(7) 0.0193(7) 0.0107(6) 0.0013(5) -0.0013(5) 0.0012(6)
C15 0.0222(9) 0.0192(8) 0.0143(7) -0.0008(6) 0.0011(6) -0.0028(7)
C16 0.0280(10) 0.0186(9) 0.0167(8) -0.0007(6) 0.0016(7) -0.0049(7)
C17 0.0236(9) 0.0184(8) 0.0133(7) 0.0000(6) 0.0019(6) -0.0025(7)
C18 0.0354(11) 0.0242(10) 0.0140(8) -0.0033(7) 0.0033(7) -0.0078(8)
C19 0.0345(11) 0.0233(10) 0.0127(7) 0.0013(7) 0.0025(7) -0.0073(8)
C20 0.0229(9) 0.0183(8) 0.0169(8) 0.0047(6) -0.0021(7) -0.0001(7)
C21 0.0238(10) 0.0217(9) 0.0225(9) 0.0035(7) -0.0020(7) 0.0051(7)
C22 0.0218(9) 0.0206(9) 0.0192(8) -0.0004(7) -0.0007(7) 0.0042(7)
C23 0.0359(12) 0.0265(10) 0.0154(8) 0.0049(7) -0.0069(8) -0.0003(9)
C24 0.0380(13) 0.0332(12) 0.0217(9) -0.0044(8) 0.0016(9) 0.0152(10)
C25 0.0360(12) 0.0292(11) 0.0244(10) -0.0059(8) -0.0062(9) 0.0123(9)
C26 0.069(2) 0.0220(11) 0.0234(10) 0.0012(8) -0.0022(11) 0.0078(12)
C27 0.117(3) 0.0227(12) 0.0244(11) 0.0047(10) 0.0069(16) 0.0087(15)
C28 0.0495(15) 0.0280(11) 0.0164(8) 0.0049(8) -0.0013(9) -0.0108(10)

loop_
_atom_type_symbol
_atom_type_description
_atom_type_scat_dispersion_real
_atom_type_scat_dispersion_imag
_atom_type_scat_source
C C 0.0033 0.0016 'International Tables Vol C Tables 4.2.6.8 and 6.1.1.4'
H H 0.0000 0.0000 'International Tables Vol C Tables 4.2.6.8 and 6.1.1.4'
N N 0.0061 0.0033 'International Tables Vol C Tables 4.2.6.8 and 6.1.1.4'
O O 0.0106 0.0060 'International Tables Vol C Tables 4.2.6.8 and 6.1.1.4'
Cl Cl 0.1484 0.1585 'International Tables Vol C Tables 4.2.6.8 and 6.1.1.4'
Ru Ru -1.2594 0.8363 'International Tables Vol C Tables 4.2.6.8 and 6.1.1.4'
S S 0.1246 0.1234 'International Tables Vol C Tables 4.2.6.8 and 6.1.1.4'

loop_
_geom_angle_atom_site_label_1
_geom_angle_atom_site_label_2
_geom_angle_atom_site_label_3
_geom_angle
N1 Ru1 N3 87.28(6)
N1 Ru1 S1 94.56(5)
N3 Ru1 S1 177.35(5)
N1 Ru1 Cl1 90.52(5)
N3 Ru1 Cl1 92.35(4)
S1 Ru1 Cl1 89.539(19)
N1 Ru1 Cl3 89.17(5)
N3 Ru1 Cl3 90.58(4)
S1 Ru1 Cl3 87.549(18)
Cl1 Ru1 Cl3 177.039(19)
N1 Ru1 Cl2 177.78(5)
N3 Ru1 Cl2 90.92(4)
S1 Ru1 Cl2 87.279(17)
Cl1 Ru1 Cl2 88.246(17)
Cl3 Ru1 Cl2 92.148(17)
O1 S1 C14 107.35(11)
O1 S1 C11 107.09(11)
C14 S1 C11 94.41(13)
O1 S1 Ru1 116.33(7)
C14 S1 Ru1 114.85(8)
C11 S1 Ru1 114.40(9)
C3 N1 N2 105.65(15)
C3 N1 Ru1 133.16(12)
N2 N1 Ru1 120.93(12)
C1 N2 N1 111.72(16)
C1 N2 H2N 133.1(19)
N1 N2 H2N 115.1(19)
C6 N3 N4 105.56(15)
C6 N3 Ru1 134.20(13)
N4 N3 Ru1 119.85(12)
C8 N4 N3 111.71(16)
C8 N4 H4N 130.3(19)
N3 N4 H4N 117.2(19)
N2 C1 C2 106.31(17)
N2 C1 C4 123.54(18)
C2 C1 C4 130.15(18)
C1 C2 C3 106.89(17)
C1 C2 H2 126.6
C3 C2 H2 126.6
N1 C3 C2 109.42(17)
N1 C3 C5 124.58(17)
C2 C3 C5 126.00(18)
C1 C4 H4A 109.5
C1 C4 H4B 109.5
H4A C4 H4B 109.5
C1 C4 H4C 109.5
H4A C4 H4C 109.5
H4B C4 H4C 109.5
C3 C5 H5A 109.5
C3 C5 H5B 109.5
H5A C5 H5B 109.5
C3 C5 H5C 109.5
H5A C5 H5C 109.5
H5B C5 H5C 109.5
N3 C6 C7 109.78(17)
N3 C6 C9 125.05(18)
C7 C6 C9 125.16(19)
C8 C7 C6 106.51(18)
C8 C7 H7 126.7
C6 C7 H7 126.7
N4 C8 C7 106.44(17)
N4 C8 C10 123.0(2)
C7 C8 C10 130.6(2)
C6 C9 H9A 109.5
C6 C9 H9B 109.5
H9A C9 H9B 109.5
C6 C9 H9C 109.5
H9A C9 H9C 109.5
H9B C9 H9C 109.5
C8 C10 H10A 109.5
C8 C10 H10B 109.5
H10A C10 H10B 109.5
C8 C10 H10C 109.5
H10A C10 H10C 109.5
H10B C10 H10C 109.5
C12 C11 S1 104.7(2)
C12 C11 H11A 110.8
S1 C11 H11A 110.8
C12 C11 H11B 110.8
S1 C11 H11B 110.8
H11A C11 H11B 108.9
C13 C12 C11 105.1(2)
C13 C12 H12A 110.7
C11 C12 H12A 110.7
C13 C12 H12B 110.7
C11 C12 H12B 110.7
H12A C12 H12B 108.8
C12 C13 C14 107.8(2)
C12 C13 H13A 110.1
C14 C13 H13A 110.1
C12 C13 H13B 110.1
C14 C13 H13B 110.1
H13A C13 H13B 108.5
C13 C14 S1 105.03(18)
C13 C14 H14A 110.7
S1 C14 H14A 110.7
C13 C14 H14B 110.7
S1 C14 H14B 110.7
H14A C14 H14B 108.8
N7 Ru2 N5 86.59(6)
N7 Ru2 S2 94.43(5)
N5 Ru2 S2 178.60(5)
N7 Ru2 Cl6 90.33(5)
N5 Ru2 Cl6 90.46(5)
S2 Ru2 Cl6 88.573(19)
N7 Ru2 Cl4 89.73(5)
N5 Ru2 Cl4 92.43(5)
S2 Ru2 Cl4 88.544(19)
Cl6 Ru2 Cl4 177.112(19)
N7 Ru2 Cl5 177.32(5)
N5 Ru2 Cl5 91.36(5)
S2 Ru2 Cl5 87.652(18)
Cl6 Ru2 Cl5 91.400(18)
Cl4 Ru2 Cl5 88.643(18)
O2 S2 C25 106.57(10)
O2 S2 C28 106.49(11)
C25 S2 C28 94.03(13)
O2 S2 Ru2 115.94(7)
C25 S2 Ru2 116.19(9)
C28 S2 Ru2 115.07(8)
C17 N5 N6 105.39(15)
C17 N5 Ru2 134.20(12)
N6 N5 Ru2 120.38(12)
C15 N6 N5 112.09(16)
C15 N6 H6N 128(2)
N5 N6 H6N 120(2)
C22 N7 N8 105.86(16)
C22 N7 Ru2 132.94(13)
N8 N7 Ru2 120.75(13)
C20 N8 N7 111.72(17)
C20 N8 H8N 128(2)
N7 N8 H8N 120(2)
N6 C15 C16 106.58(16)
N6 C15 C18 123.14(17)
C16 C15 C18 130.29(19)
C15 C16 C17 106.35(18)
C15 C16 H16 126.8
C17 C16 H16 126.8
N5 C17 C16 109.59(16)
N5 C17 C19 124.47(17)
C16 C17 C19 125.93(18)
C15 C18 H18A 109.5
C15 C18 H18B 109.5
H18A C18 H18B 109.5
C15 C18 H18C 109.5
H18A C18 H18C 109.5
H18B C18 H18C 109.5
C17 C19 H19A 109.5
C17 C19 H19B 109.5
H19A C19 H19B 109.5
C17 C19 H19C 109.5
H19A C19 H19C 109.5
H19B C19 H19C 109.5
N8 C20 C21 106.75(17)
N8 C20 C23 123.25(19)
C21 C20 C23 130.00(19)
C20 C21 C22 106.67(18)
C20 C21 H21 126.7
C22 C21 H21 126.7
N7 C22 C21 108.99(18)
N7 C22 C24 125.62(18)
C21 C22 C24 125.31(19)
C20 C23 H23A 109.5
C20 C23 H23B 109.5
H23A C23 H23B 109.5
C20 C23 H23C 109.5
H23A C23 H23C 109.5
H23B C23 H23C 109.5
C22 C24 H24A 109.5
C22 C24 H24B 109.5
H24A C24 H24B 109.5
C22 C24 H24C 109.5
H24A C24 H24C 109.5
H24B C24 H24C 109.5
C26 C25 S2 103.17(19)
C26 C25 H25A 111.1
S2 C25 H25A 111.1
C26 C25 H25B 111.1
S2 C25 H25B 111.1
H25A C25 H25B 109.1
C27 C26 C25 104.9(2)
C27 C26 H26A 110.8
C25 C26 H26A 110.8
C27 C26 H26B 110.8
C25 C26 H26B 110.8
H26A C26 H26B 108.8
C26 C27 C28 107.3(2)
C26 C27 H27A 110.2
C28 C27 H27A 110.2
C26 C27 H27B 110.2
C28 C27 H27B 110.2
H27A C27 H27B 108.5
C27 C28 S2 106.82(19)
C27 C28 H28A 110.4
S2 C28 H28A 110.4
C27 C28 H28B 110.4
S2 C28 H28B 110.4
H28A C28 H28B 108.6

loop_
_geom_bond_atom_site_label_1
_geom_bond_atom_site_label_2
_geom_bond_distance
Ru1 N1 2.0832(16)
Ru1 N3 2.1131(16)
Ru1 S1 2.2788(5)
Ru1 Cl1 2.3397(5)
Ru1 Cl3 2.3464(5)
Ru1 Cl2 2.3572(5)
S1 O1 1.4784(15)
S1 C14 1.804(2)
S1 C11 1.816(3)
N1 C3 1.354(3)
N1 N2 1.358(2)
N2 C1 1.356(2)
N2 H2N 0.831(17)
N3 C6 1.347(2)
N3 N4 1.362(2)
N4 C8 1.350(3)
N4 H4N 0.866(17)
C1 C2 1.374(3)
C1 C4 1.487(3)
C2 C3 1.396(3)
C2 H2 0.9500
C3 C5 1.494(3)
C4 H4A 0.9800
C4 H4B 0.9800
C4 H4C 0.9800
C5 H5A 0.9800
C5 H5B 0.9800
C5 H5C 0.9800
C6 C7 1.396(3)
C6 C9 1.493(3)
C7 C8 1.379(3)
C7 H7 0.9500
C8 C10 1.495(3)
C9 H9A 0.9800
C9 H9B 0.9800
C9 H9C 0.9800
C10 H10A 0.9800
C10 H10B 0.9800
C10 H10C 0.9800
C11 C12 1.500(4)
C11 H11A 0.9900
C11 H11B 0.9900
C12 C13 1.488(4)
C12 H12A 0.9900
C12 H12B 0.9900
C13 C14 1.589(4)
C13 H13A 0.9900
C13 H13B 0.9900
C14 H14A 0.9900
C14 H14B 0.9900
Ru2 N7 2.0776(16)
Ru2 N5 2.1022(16)
Ru2 S2 2.2847(5)
Ru2 Cl6 2.3336(5)
Ru2 Cl4 2.3574(5)
Ru2 Cl5 2.3617(5)
S2 O2 1.4804(15)
S2 C25 1.798(2)
S2 C28 1.822(2)
N5 C17 1.351(2)
N5 N6 1.362(2)
N6 C15 1.344(3)
N6 H6N 0.823(17)
N7 C22 1.359(3)
N7 N8 1.362(2)
N8 C20 1.345(3)
N8 H8N 0.824(17)
C15 C16 1.379(3)
C15 C18 1.493(3)
C16 C17 1.403(3)
C16 H16 0.9500
C17 C19 1.492(3)
C18 H18A 0.9800
C18 H18B 0.9800
C18 H18C 0.9800
C19 H19A 0.9800
C19 H19B 0.9800
C19 H19C 0.9800
C20 C21 1.381(3)
C20 C23 1.494(3)
C21 C22 1.402(3)
C21 H21 0.9500
C22 C24 1.501(3)
C23 H23A 0.9800
C23 H23B 0.9800
C23 H23C 0.9800
C24 H24A 0.9800
C24 H24B 0.9800
C24 H24C 0.9800
C25 C26 1.527(4)
C25 H25A 0.9900
C25 H25B 0.9900
C26 C27 1.523(4)
C26 H26A 0.9900
C26 H26B 0.9900
C27 C28 1.536(4)
C27 H27A 0.9900
C27 H27B 0.9900
C28 H28A 0.9900
C28 H28B 0.9900

loop_
_geom_hbond_atom_site_label_D
_geom_hbond_atom_site_label_H
_geom_hbond_atom_site_label_A
_geom_hbond_distance_DH
_geom_hbond_distance_HA
_geom_hbond_distance_DA
_geom_hbond_angle_DHA
_geom_hbond_site_symmetry_A
N2 H2N Cl3 0.831(17) 2.70(3) 3.1439(17) 115(2) .
N2 H2N Cl2 0.831(17) 2.71(2) 3.4080(17) 143(2) 7_544
N4 H4N O1 0.866(17) 2.04(2) 2.770(2) 142(2) 8_454
N4 H4N Cl1 0.866(17) 2.82(3) 3.3459(18) 120(2) .
N6 H6N O2 0.823(17) 2.07(2) 2.759(2) 141(3) 4_464
N6 H6N Cl4 0.823(17) 2.90(3) 3.3099(18) 113(2) .
N8 H8N Cl5 0.824(17) 2.64(2) 3.3763(18) 150(3) 3_655
N8 H8N Cl6 0.824(17) 2.82(3) 3.2230(18) 112(2) .

loop_
_geom_torsion_atom_site_label_1
_geom_torsion_atom_site_label_2
_geom_torsion_atom_site_label_3
_geom_torsion_atom_site_label_4
_geom_torsion
N1 Ru1 S1 O1 -3.21(9)
N3 Ru1 S1 O1 -137.2(10)
Cl1 Ru1 S1 O1 87.28(8)
Cl3 Ru1 S1 O1 -92.18(8)
Cl2 Ru1 S1 O1 175.55(8)
N1 Ru1 S1 C14 -129.79(12)
N3 Ru1 S1 C14 96.2(10)
Cl1 Ru1 S1 C14 -39.30(11)
Cl3 Ru1 S1 C14 141.23(11)
Cl2 Ru1 S1 C14 48.96(11)
N1 Ru1 S1 C11 122.56(11)
N3 Ru1 S1 C11 -11.5(10)
Cl1 Ru1 S1 C11 -146.95(10)
Cl3 Ru1 S1 C11 33.58(10)
Cl2 Ru1 S1 C11 -58.69(10)
N3 Ru1 N1 C3 -48.65(19)
S1 Ru1 N1 C3 133.26(18)
Cl1 Ru1 N1 C3 43.68(19)
Cl3 Ru1 N1 C3 -139.27(19)
Cl2 Ru1 N1 C3 -12.7(14)
N3 Ru1 N1 N2 124.72(15)
S1 Ru1 N1 N2 -53.38(14)
Cl1 Ru1 N1 N2 -142.95(14)
Cl3 Ru1 N1 N2 34.10(14)
Cl2 Ru1 N1 N2 160.7(12)
C3 N1 N2 C1 0.7(2)
Ru1 N1 N2 C1 -174.24(13)
N1 Ru1 N3 C6 -54.26(18)
S1 Ru1 N3 C6 79.9(10)
Cl1 Ru1 N3 C6 -144.67(18)
Cl3 Ru1 N3 C6 34.89(18)
Cl2 Ru1 N3 C6 127.05(18)
N1 Ru1 N3 N4 134.01(14)
S1 Ru1 N3 N4 -91.8(10)
Cl1 Ru1 N3 N4 43.60(13)
Cl3 Ru1 N3 N4 -136.84(13)
Cl2 Ru1 N3 N4 -44.68(13)
C6 N3 N4 C8 -0.2(2)
Ru1 N3 N4 C8 173.68(13)
N1 N2 C1 C2 -0.7(2)
N1 N2 C1 C4 179.72(18)
N2 C1 C2 C3 0.4(2)
C4 C1 C2 C3 179.9(2)
N2 N1 C3 C2 -0.4(2)
Ru1 N1 C3 C2 173.66(15)
N2 N1 C3 C5 178.8(2)
Ru1 N1 C3 C5 -7.1(3)
C1 C2 C3 N1 0.0(2)
C1 C2 C3 C5 -179.2(2)
N4 N3 C6 C7 0.1(2)
Ru1 N3 C6 C7 -172.44(14)
N4 N3 C6 C9 -178.84(18)
Ru1 N3 C6 C9 8.6(3)
N3 C6 C7 C8 0.0(2)
C9 C6 C7 C8 178.94(19)
N3 N4 C8 C7 0.2(2)
N3 N4 C8 C10 -178.76(19)
C6 C7 C8 N4 -0.1(2)
C6 C7 C8 C10 178.7(2)
O1 S1 C11 C12 -81.7(2)
C14 S1 C11 C12 28.0(2)
Ru1 S1 C11 C12 147.86(16)
S1 C11 C12 C13 -47.7(3)
C11 C12 C13 C14 48.2(3)
C12 C13 C14 S1 -26.3(3)
O1 S1 C14 C13 108.12(18)
C11 S1 C14 C13 -1.33(19)
Ru1 S1 C14 C13 -120.82(16)
N7 Ru2 S2 O2 7.37(9)
N5 Ru2 S2 O2 144.0(18)
Cl6 Ru2 S2 O2 97.59(8)
Cl4 Ru2 S2 O2 -82.25(8)
Cl5 Ru2 S2 O2 -170.95(8)
N7 Ru2 S2 C25 -118.99(10)
N5 Ru2 S2 C25 17.6(18)
Cl6 Ru2 S2 C25 -28.77(9)
Cl4 Ru2 S2 C25 151.39(9)
Cl5 Ru2 S2 C25 62.69(9)
N7 Ru2 S2 C28 132.55(12)
N5 Ru2 S2 C28 -90.9(18)
Cl6 Ru2 S2 C28 -137.23(11)
Cl4 Ru2 S2 C28 42.93(11)
Cl5 Ru2 S2 C28 -45.77(11)
N7 Ru2 N5 C17 49.6(2)
S2 Ru2 N5 C17 -87.0(18)
Cl6 Ru2 N5 C17 -40.66(19)
Cl4 Ru2 N5 C17 139.23(19)
Cl5 Ru2 N5 C17 -132.07(19)
N7 Ru2 N5 N6 -128.13(15)
S2 Ru2 N5 N6 95.2(18)
Cl6 Ru2 N5 N6 141.56(14)
Cl4 Ru2 N5 N6 -38.55(14)
Cl5 Ru2 N5 N6 50.15(14)
C17 N5 N6 C15 0.0(2)
Ru2 N5 N6 C15 178.37(14)
N5 Ru2 N7 C22 40.9(2)
S2 Ru2 N7 C22 -140.04(19)
Cl6 Ru2 N7 C22 131.36(19)
Cl4 Ru2 N7 C22 -51.52(19)
Cl5 Ru2 N7 C22 1.1(12)
N5 Ru2 N7 N8 -130.22(15)
S2 Ru2 N7 N8 48.81(15)
Cl6 Ru2 N7 N8 -39.78(14)
Cl4 Ru2 N7 N8 137.33(14)
Cl5 Ru2 N7 N8 -170.1(10)
C22 N7 N8 C20 -0.5(2)
Ru2 N7 N8 C20 172.79(14)
N5 N6 C15 C16 0.1(2)
N5 N6 C15 C18 -179.91(19)
N6 C15 C16 C17 -0.1(2)
C18 C15 C16 C17 179.8(2)
N6 N5 C17 C16 -0.1(2)
Ru2 N5 C17 C16 -178.12(15)
N6 N5 C17 C19 178.5(2)
Ru2 N5 C17 C19 0.5(3)
C15 C16 C17 N5 0.2(3)
C15 C16 C17 C19 -178.4(2)
N7 N8 C20 C21 0.7(2)
N7 N8 C20 C23 -178.82(19)
N8 C20 C21 C22 -0.7(2)
C23 C20 C21 C22 178.8(2)
N8 N7 C22 C21 0.0(2)
Ru2 N7 C22 C21 -172.05(15)
N8 N7 C22 C24 176.9(2)
Ru2 N7 C22 C24 4.8(3)
C20 C21 C22 N7 0.4(3)
C20 C21 C22 C24 -176.5(2)
O2 S2 C25 C26 77.20(17)
C28 S2 C25 C26 -31.34(18)
Ru2 S2 C25 C26 -151.88(13)
S2 C25 C26 C27 49.3(3)
C25 C26 C27 C28 -47.0(4)
C26 C27 C28 S2 23.0(4)
O2 S2 C28 C27 -103.4(2)
C25 S2 C28 C27 5.2(2)
Ru2 S2 C28 C27 126.7(2)

loop_
_platon_squeeze_void_nr
_platon_squeeze_void_average_x
_platon_squeeze_void_average_y
_platon_squeeze_void_average_z
_platon_squeeze_void_volume
_platon_squeeze_void_count_electrons
_platon_squeeze_void_content
1 0.000 0.000 0.444 233 96 ' '
2 0.000 0.500 0.694 233 96 ' '
3 0.500 0.500 0.944 233 96 ' '
4 0.500 0.000 0.194 233 96 ' '
